data_7202876
loop_
_publ_author_name
'Alberola, Antonio'
'Llusar, Rosa'
'Triguero, Sonia'
'Vicent, Cristian'
'Sokolov, Maxim N.'
'G\'omez-Garc\'ia, Carlos'

_publ_section_title
;
 Structural diversity in charge transfer salts based on Mo3S7 and
 Mo3S4Se3 clusters complexes and bis(ethylenedithio)tetrathiafulvalene
 (ET)
;
_journal_issue 32
_journal_name_full 'Journal of Materials Chemistry'
_journal_page_first 3440
_journal_paper_doi 10.1039/b703551a
_journal_volume 17
_journal_year 2007
_chemical_formula_sum 'C42 H35 Cl6.5 Mo3 N S39'
_chemical_formula_weight 2322.30
_chemical_name_systematic
;
?
;
_space_group_IT_number 2
_symmetry_cell_setting triclinic
_symmetry_space_group_name_Hall '-P 1'
_symmetry_space_group_name_H-M 'P -1'
_atom_sites_solution_hydrogens geom
_atom_sites_solution_primary direct
_atom_sites_solution_secondary difmap
_audit_creation_method SHELXL-97
_cell_angle_alpha 69.390(2)
_cell_angle_beta 88.139(2)
_cell_angle_gamma 73.734(2)
_cell_formula_units_Z 2
_cell_length_a 11.8603(9)
_cell_length_b 17.3577(13)
_cell_length_c 20.8821(15)
_cell_measurement_temperature 293(2)
_cell_volume 3852.3(5)
_computing_cell_refinement 'Bruker SMART'
_computing_data_collection 'Bruker SMART'
_computing_data_reduction 'Bruker SAINT'
_computing_molecular_graphics 'Bruker SHELXTL'
_computing_publication_material 'Bruker SHELXTL'
_computing_structure_refinement 'SHELXL-97 (Sheldrick, 1997)'
_computing_structure_solution 'SHELXS-97 (Sheldrick, 1990)'
_diffrn_ambient_temperature 293(2)
_diffrn_measured_fraction_theta_full 0.968
_diffrn_measured_fraction_theta_max 0.968
_diffrn_measurement_device_type 'CCD area detector'
_diffrn_measurement_method 'phi and omega scans'
_diffrn_radiation_monochromator graphite
_diffrn_radiation_source 'fine-focus sealed tube'
_diffrn_radiation_type MoK\a
_diffrn_radiation_wavelength 0.71073
_diffrn_reflns_av_R_equivalents 0.0552
_diffrn_reflns_av_sigmaI/netI 0.1687
_diffrn_reflns_limit_h_max 16
_diffrn_reflns_limit_h_min -16
_diffrn_reflns_limit_k_max 24
_diffrn_reflns_limit_k_min -23
_diffrn_reflns_limit_l_max 24
_diffrn_reflns_limit_l_min -28
_diffrn_reflns_number 31354
_diffrn_reflns_theta_full 30.00
_diffrn_reflns_theta_max 30.00
_diffrn_reflns_theta_min 1.04
_exptl_absorpt_coefficient_mu 1.800
_exptl_absorpt_correction_type 'Bruker SADABS'
_exptl_crystal_colour brown
_exptl_crystal_density_diffrn 2.002
_exptl_crystal_density_method 'not measured'
_exptl_crystal_description plate
_exptl_crystal_F_000 2309
_exptl_crystal_size_max 0.27
_exptl_crystal_size_mid 0.18
_exptl_crystal_size_min 0.04
_refine_diff_density_max 1.023
_refine_diff_density_min -0.703
_refine_diff_density_rms 0.151
_refine_ls_extinction_method none
_refine_ls_goodness_of_fit_ref 0.992
_refine_ls_hydrogen_treatment constr
_refine_ls_matrix_type full
_refine_ls_number_parameters 811
_refine_ls_number_reflns 21770
_refine_ls_number_restraints 0
_refine_ls_restrained_S_all 0.992
_refine_ls_R_factor_all 0.1759
_refine_ls_R_factor_gt 0.0655
_refine_ls_shift/su_max 0.000
_refine_ls_shift/su_mean 0.000
_refine_ls_structure_factor_coef Fsqd
_refine_ls_weighting_details 'calc w=1/[\s^2^(Fo^2^)+(0.0386P)^2^+3.9911P] where P=(Fo^2^+2Fc^2^)/3'
_refine_ls_weighting_scheme calc
_refine_ls_wR_factor_gt 0.1124
_refine_ls_wR_factor_ref 0.1549
_reflns_number_gt 10055
_reflns_number_total 21770
_reflns_threshold_expression >2sigma(I)
_cod_data_source_file b703551a.txt
_cod_data_source_block (ET)8(Mo3S7Cl6)2ClCH3CN
_cod_depositor_comments
;
The following automatic conversions were performed:
'_symmetry_cell_setting' value 'Triclinic' changed to 'triclinic'
according to '/home/saulius/struct/CIF-dictionaries/cif_core.dic'
dictionary named 'cif_core.dic' version 2.4.1 from 2010-06-29.

Automatic conversion script
Id: cif_fix_enum 1527 2010-12-29 10:47:43Z saulius 
;
_cod_original_sg_symbol_H-M P-1
_cod_original_formula_sum 'C42 H35 Cl6.50 Mo3 N S39'
_cod_database_code 7202876
_ratio_of_minimum_to_maximum_apparent_transmission 0.928086

loop_
_symmetry_equiv_pos_as_xyz
'x, y, z'
'-x, -y, -z'

loop_
_atom_site_label
_atom_site_type_symbol
_atom_site_fract_x
_atom_site_fract_y
_atom_site_fract_z
_atom_site_U_iso_or_equiv
_atom_site_adp_type
_atom_site_occupancy
_atom_site_symmetry_multiplicity
_atom_site_calc_flag
_atom_site_refinement_flags
_atom_site_disorder_assembly
_atom_site_disorder_group
Mo1 Mo -0.09883(5) 0.25797(4) 0.49127(3) 0.02299(14) Uani 1 1 d . . .
Mo2 Mo 0.13817(5) 0.18392(4) 0.52983(3) 0.02737(15) Uani 1 1 d . . .
Mo3 Mo 0.05759(5) 0.23999(4) 0.39376(3) 0.02467(15) Uani 1 1 d . . .
S1 S 0.04965(16) 0.32741(12) 0.45944(9) 0.0297(4) Uani 1 1 d . . .
S2 S -0.10558(16) 0.18231(12) 0.41573(9) 0.0308(4) Uani 1 1 d . . .
S3 S -0.15550(16) 0.31206(13) 0.36657(9) 0.0326(4) Uani 1 1 d . . .
S4 S -0.01342(17) 0.11768(12) 0.57364(9) 0.0339(4) Uani 1 1 d . . .
S5 S -0.01402(17) 0.21228(13) 0.61001(9) 0.0373(5) Uani 1 1 d . . .
S6 S 0.17046(17) 0.09673(12) 0.46063(9) 0.0347(5) Uani 1 1 d . . .
S7 S 0.26937(17) 0.18034(14) 0.43423(11) 0.0426(5) Uani 1 1 d . . .
Cl1 Cl -0.28906(16) 0.22493(13) 0.52374(9) 0.0402(5) Uani 1 1 d . . .
Cl2 Cl -0.21050(15) 0.39733(12) 0.50030(9) 0.0332(4) Uani 1 1 d . . .
Cl3 Cl 0.26486(18) 0.24848(15) 0.57230(12) 0.0563(6) Uani 1 1 d . . .
Cl4 Cl 0.26022(19) 0.05128(14) 0.62183(11) 0.0541(6) Uani 1 1 d . . .
Cl5 Cl 0.07741(18) 0.18074(13) 0.29887(9) 0.0429(5) Uani 1 1 d . . .
Cl6 Cl 0.09019(18) 0.36421(13) 0.30080(9) 0.0444(5) Uani 1 1 d . . .
Cl7 Cl 0.0000 0.0000 0.5000 0.0630(9) Uani 1 2 d S . .
S10 S 0.12948(19) 0.28208(15) 0.99833(10) 0.0461(6) Uani 1 1 d . . .
S11 S 0.33351(18) 0.34461(15) 0.95378(10) 0.0427(5) Uani 1 1 d . . .
S12 S 0.18537(19) 0.23392(17) 1.14605(10) 0.0553(7) Uani 1 1 d . . .
S13 S 0.4255(2) 0.3153(2) 1.09085(11) 0.0700(8) Uani 1 1 d . . .
S14 S 0.03663(19) 0.33907(15) 0.83980(10) 0.0448(5) Uani 1 1 d . . .
S15 S 0.24315(18) 0.39829(15) 0.79608(9) 0.0426(5) Uani 1 1 d . . .
S16 S -0.06333(18) 0.37994(15) 0.70128(10) 0.0466(6) Uani 1 1 d . . .
S17 S 0.17905(19) 0.46020(15) 0.64884(10) 0.0470(6) Uani 1 1 d . . .
C10 C 0.1669(6) 0.3525(5) 0.8638(3) 0.0331(17) Uani 1 1 d . . .
C11 C 0.2063(6) 0.3277(5) 0.9307(3) 0.0342(18) Uani 1 1 d . . .
C12 C 0.2254(6) 0.2774(5) 1.0622(4) 0.0361(19) Uani 1 1 d . . .
C13 C 0.3179(6) 0.3073(5) 1.0416(4) 0.0384(19) Uani 1 1 d . . .
C14 C 0.2851(12) 0.2574(11) 1.1907(5) 0.145(7) Uani 1 1 d . . .
H14A H 0.2388 0.3059 1.2021 0.173 Uiso 1 1 calc R . .
H14B H 0.3057 0.2092 1.2339 0.173 Uiso 1 1 calc R . .
C15 C 0.3820(11) 0.2744(10) 1.1728(5) 0.122(6) Uani 1 1 d . . .
H15A H 0.4430 0.2212 1.1955 0.146 Uiso 1 1 calc R . .
H15B H 0.3891 0.3136 1.1949 0.146 Uiso 1 1 calc R . .
C16 C 0.0508(6) 0.3804(5) 0.7525(3) 0.0331(17) Uani 1 1 d . . .
C17 C 0.1440(6) 0.4092(5) 0.7317(3) 0.0297(16) Uani 1 1 d . . .
C18 C -0.0453(7) 0.4534(6) 0.6199(4) 0.051(2) Uani 1 1 d . . .
H18A H -0.0947 0.4501 0.5855 0.061 Uiso 1 1 calc R . .
H18B H -0.0729 0.5111 0.6207 0.061 Uiso 1 1 calc R . .
C19 C 0.0788(7) 0.4384(6) 0.5988(4) 0.048(2) Uani 1 1 d . . .
H19A H 0.0777 0.4744 0.5511 0.058 Uiso 1 1 calc R . .
H19B H 0.1089 0.3791 0.6020 0.058 Uiso 1 1 calc R . .
S20 S 0.63341(19) 0.15910(15) 1.01324(10) 0.0468(6) Uani 1 1 d . . .
S21 S 0.85064(18) 0.20570(15) 0.96996(10) 0.0445(5) Uani 1 1 d . . .
S22 S 0.6834(2) 0.11860(17) 1.16020(11) 0.0610(7) Uani 1 1 d . . .
S23 S 0.9419(2) 0.17581(16) 1.10851(11) 0.0515(6) Uani 1 1 d . . .
S24 S 0.54535(18) 0.21380(14) 0.85275(10) 0.0430(5) Uani 1 1 d . . .
S25 S 0.76119(17) 0.26310(15) 0.81112(10) 0.0427(5) Uani 1 1 d . . .
S26 S 0.43999(18) 0.26949(17) 0.71221(10) 0.0526(6) Uani 1 1 d . . .
S27 S 0.69736(18) 0.33111(15) 0.66320(10) 0.0451(6) Uani 1 1 d . . .
C20 C 0.6785(6) 0.2230(5) 0.8783(4) 0.0369(18) Uani 1 1 d . . .
C21 C 0.7151(7) 0.1996(5) 0.9457(4) 0.0365(18) Uani 1 1 d . . .
C22 C 0.7283(7) 0.1551(5) 1.0772(4) 0.040(2) Uani 1 1 d . . .
C23 C 0.8265(7) 0.1761(5) 1.0570(4) 0.0386(19) Uani 1 1 d . . .
C24 C 0.7943(8) 0.1300(6) 1.2117(4) 0.064(3) Uani 1 1 d . . .
H24A H 0.7737 0.1892 1.2091 0.077 Uiso 1 1 calc R . .
H24B H 0.7925 0.0944 1.2592 0.077 Uiso 1 1 calc R . .
C25 C 0.9171(8) 0.1060(6) 1.1906(4) 0.051(2) Uani 1 1 d . . .
H25A H 0.9356 0.0481 1.1901 0.061 Uiso 1 1 calc R . .
H25B H 0.9710 0.1053 1.2249 0.061 Uiso 1 1 calc R . .
C26 C 0.5576(7) 0.2615(5) 0.7649(4) 0.0360(18) Uani 1 1 d . . .
C27 C 0.6558(6) 0.2854(5) 0.7453(4) 0.0337(18) Uani 1 1 d . . .
C28 C 0.5040(8) 0.2910(7) 0.6307(4) 0.062(3) Uani 1 1 d . . .
H28A H 0.5596 0.2380 0.6307 0.075 Uiso 1 1 calc R . .
H28B H 0.4419 0.3073 0.5952 0.075 Uiso 1 1 calc R . .
C29 C 0.5638(7) 0.3566(6) 0.6122(4) 0.049(2) Uani 1 1 d . . .
H29A H 0.5102 0.4086 0.6154 0.059 Uiso 1 1 calc R . .
H29B H 0.5821 0.3690 0.5647 0.059 Uiso 1 1 calc R . .
S30 S 0.64730(18) 0.91210(15) 1.03201(10) 0.0459(6) Uani 1 1 d . . .
S31 S 0.86103(18) 0.96459(15) 0.99576(10) 0.0459(5) Uani 1 1 d . . .
S32 S 0.7010(2) 0.84916(19) 1.18016(11) 0.0671(8) Uani 1 1 d . . .
S33 S 0.9568(2) 0.91259(17) 1.13665(11) 0.0565(7) Uani 1 1 d . . .
S34 S 0.57630(17) 0.96550(15) 0.86908(10) 0.0437(5) Uani 1 1 d . . .
S35 S 0.78929(18) 1.01874(15) 0.83702(10) 0.0441(5) Uani 1 1 d . . .
S36 S 0.4930(2) 1.01052(19) 0.72586(11) 0.0609(7) Uani 1 1 d . . .
S37 S 0.7494(2) 1.07431(17) 0.68797(11) 0.0572(7) Uani 1 1 d . . .
C30 C 0.7025(6) 0.9767(5) 0.8996(3) 0.0337(18) Uani 1 1 d . . .
C31 C 0.7334(6) 0.9528(5) 0.9682(4) 0.0353(18) Uani 1 1 d . . .
C32 C 0.7456(7) 0.8951(5) 1.0995(4) 0.0382(19) Uani 1 1 d . . .
C33 C 0.8451(6) 0.9184(5) 1.0822(3) 0.0304(17) Uani 1 1 d . . .
C34 C 0.8011(9) 0.8641(9) 1.2328(5) 0.092(4) Uani 1 1 d . . .
H34A H 0.7620 0.9173 1.2400 0.110 Uiso 1 1 calc R . .
H34B H 0.8094 0.8184 1.2771 0.110 Uiso 1 1 calc R . .
C35 C 0.9114(13) 0.8674(10) 1.2163(5) 0.137(7) Uani 1 1 d . . .
H35A H 0.9602 0.8082 1.2334 0.164 Uiso 1 1 calc R . .
H35B H 0.9353 0.8949 1.2445 0.164 Uiso 1 1 calc R . .
C36 C 0.6011(6) 1.0063(5) 0.7825(4) 0.0369(19) Uani 1 1 d . . .
C37 C 0.7000(6) 1.0313(5) 0.7681(3) 0.0349(18) Uani 1 1 d . . .
C38 C 0.5507(9) 1.0500(7) 0.6447(4) 0.064(3) Uani 1 1 d . . .
H38A H 0.5199 1.0291 0.6136 0.076 Uiso 1 1 calc R . .
H38B H 0.5195 1.1121 0.6271 0.076 Uiso 1 1 calc R . .
C39 C 0.6802(8) 1.0285(6) 0.6415(4) 0.052(2) Uani 1 1 d . . .
H39A H 0.6982 1.0487 0.5939 0.063 Uiso 1 1 calc R . .
H39B H 0.7131 0.9665 0.6599 0.063 Uiso 1 1 calc R . .
S40 S 0.24682(17) 0.48370(14) 0.21638(9) 0.0405(5) Uani 1 1 d . . .
S41 S 0.45326(17) 0.54458(14) 0.17715(10) 0.0390(5) Uani 1 1 d . . .
S42 S 0.32313(19) 0.39777(15) 0.36411(10) 0.0481(6) Uani 1 1 d . . .
S43 S 0.56931(18) 0.47544(15) 0.31454(11) 0.0474(6) Uani 1 1 d . . .
S44 S 0.16253(18) 0.54046(15) 0.05808(10) 0.0460(6) Uani 1 1 d . . .
S45 S 0.37343(18) 0.59515(15) 0.01723(10) 0.0442(5) Uani 1 1 d . . .
S46 S 0.0824(2) 0.56136(17) -0.08040(12) 0.0567(6) Uani 1 1 d . . .
S47 S 0.3368(2) 0.62783(16) -0.12900(10) 0.0502(6) Uani 1 1 d . . .
C40 C 0.2901(6) 0.5546(5) 0.0832(4) 0.0330(17) Uani 1 1 d . . .
C41 C 0.3254(6) 0.5317(5) 0.1502(4) 0.0335(17) Uani 1 1 d . . .
C42 C 0.3529(6) 0.4576(5) 0.2823(3) 0.0341(18) Uani 1 1 d . . .
C43 C 0.4469(6) 0.4877(5) 0.2631(3) 0.0293(16) Uani 1 1 d . . .
C44 C 0.4264(8) 0.4158(7) 0.4152(4) 0.067(3) Uani 1 1 d . . .
H44A H 0.3982 0.4747 0.4134 0.080 Uiso 1 1 calc R . .
H44B H 0.4275 0.3787 0.4626 0.080 Uiso 1 1 calc R . .
C45 C 0.5457(8) 0.4005(6) 0.3943(4) 0.065(3) Uani 1 1 d . . .
H45A H 0.5705 0.3436 0.3917 0.078 Uiso 1 1 calc R . .
H45B H 0.5964 0.4003 0.4300 0.078 Uiso 1 1 calc R . .
C46 C 0.1891(7) 0.5675(5) -0.0282(4) 0.0371(19) Uani 1 1 d . . .
C47 C 0.2849(7) 0.5939(5) -0.0475(3) 0.0359(18) Uani 1 1 d . . .
C48 C 0.1141(8) 0.6249(7) -0.1624(4) 0.069(3) Uani 1 1 d . . .
H48A H 0.0691 0.6180 -0.1969 0.082 Uiso 1 1 calc R . .
H48B H 0.0862 0.6847 -0.1666 0.082 Uiso 1 1 calc R . .
C49 C 0.2395(9) 0.6062(7) -0.1784(4) 0.069(3) Uani 1 1 d . . .
H49A H 0.2433 0.6394 -0.2263 0.082 Uiso 1 1 calc R . .
H49B H 0.2680 0.5460 -0.1728 0.082 Uiso 1 1 calc R . .
C100 C 0.5989(11) 0.1368(8) 0.4123(6) 0.093(4) Uiso 1 1 d . . .
C101 C 0.5948(11) 0.1988(8) 0.3433(7) 0.094(4) Uiso 1 1 d . . .
N100 N 0.6017(8) 0.2510(6) 0.2949(5) 0.090(3) Uiso 1 1 d . . .

loop_
_atom_site_aniso_label
_atom_site_aniso_U_11
_atom_site_aniso_U_22
_atom_site_aniso_U_33
_atom_site_aniso_U_23
_atom_site_aniso_U_13
_atom_site_aniso_U_12
Mo1 0.0201(3) 0.0307(4) 0.0160(3) -0.0042(3) -0.0005(2) -0.0092(3)
Mo2 0.0224(3) 0.0343(4) 0.0249(3) -0.0113(3) -0.0053(2) -0.0057(3)
Mo3 0.0227(3) 0.0321(4) 0.0199(3) -0.0069(3) 0.0024(2) -0.0121(3)
S1 0.0279(10) 0.0325(11) 0.0319(10) -0.0112(8) 0.0012(8) -0.0139(8)
S2 0.0308(10) 0.0414(12) 0.0243(9) -0.0100(8) 0.0008(7) -0.0189(9)
S3 0.0273(10) 0.0417(12) 0.0226(9) -0.0042(8) -0.0037(7) -0.0093(9)
S4 0.0369(11) 0.0346(12) 0.0244(9) -0.0020(8) -0.0016(8) -0.0117(9)
S5 0.0398(11) 0.0471(13) 0.0207(9) -0.0115(9) -0.0046(8) -0.0056(10)
S6 0.0372(11) 0.0352(12) 0.0297(10) -0.0117(9) -0.0026(8) -0.0064(9)
S7 0.0228(10) 0.0572(15) 0.0510(13) -0.0222(11) 0.0057(9) -0.0132(10)
Cl1 0.0317(10) 0.0521(13) 0.0337(10) -0.0067(9) 0.0087(8) -0.0190(9)
Cl2 0.0289(9) 0.0386(11) 0.0316(10) -0.0121(8) 0.0044(7) -0.0097(8)
Cl3 0.0384(12) 0.0650(16) 0.0774(16) -0.0388(13) -0.0178(11) -0.0132(11)
Cl4 0.0481(13) 0.0548(15) 0.0432(12) -0.0105(11) -0.0219(10) 0.0039(11)
Cl5 0.0516(12) 0.0550(14) 0.0276(10) -0.0198(9) 0.0073(9) -0.0176(10)
Cl6 0.0525(13) 0.0539(13) 0.0294(10) -0.0053(9) 0.0097(9) -0.0327(11)
Cl7 0.092(3) 0.0394(19) 0.063(2) -0.0135(16) -0.0006(19) -0.0335(18)
S10 0.0439(12) 0.0735(16) 0.0262(10) -0.0121(10) 0.0042(9) -0.0326(12)
S11 0.0419(12) 0.0635(15) 0.0255(10) -0.0106(10) 0.0029(9) -0.0264(11)
S12 0.0435(13) 0.097(2) 0.0246(11) -0.0100(11) 0.0043(9) -0.0348(13)
S13 0.0499(14) 0.136(3) 0.0340(12) -0.0216(14) 0.0033(11) -0.0535(16)
S14 0.0463(12) 0.0686(16) 0.0265(10) -0.0121(10) 0.0057(9) -0.0338(12)
S15 0.0460(12) 0.0652(15) 0.0237(10) -0.0101(10) 0.0020(9) -0.0339(11)
S16 0.0428(12) 0.0660(16) 0.0311(11) -0.0046(10) -0.0049(9) -0.0314(11)
S17 0.0452(12) 0.0681(16) 0.0244(10) -0.0007(10) -0.0003(9) -0.0313(11)
C10 0.038(4) 0.038(5) 0.027(4) -0.011(3) 0.002(3) -0.018(4)
C11 0.036(4) 0.045(5) 0.025(4) -0.011(3) 0.006(3) -0.019(4)
C12 0.025(4) 0.053(5) 0.026(4) -0.012(4) 0.001(3) -0.008(4)
C13 0.026(4) 0.056(6) 0.027(4) -0.009(4) -0.005(3) -0.008(4)
C14 0.156(13) 0.31(2) 0.046(7) -0.068(10) 0.038(8) -0.186(15)
C15 0.096(9) 0.264(18) 0.035(6) -0.047(9) 0.011(6) -0.107(11)
C16 0.035(4) 0.041(5) 0.020(4) -0.009(3) 0.000(3) -0.009(4)
C17 0.032(4) 0.034(4) 0.019(3) -0.002(3) 0.002(3) -0.012(3)
C18 0.050(5) 0.064(6) 0.040(5) -0.014(4) -0.004(4) -0.024(5)
C19 0.058(6) 0.062(6) 0.032(4) -0.022(4) -0.003(4) -0.021(5)
S20 0.0421(12) 0.0663(16) 0.0340(11) -0.0104(11) 0.0056(9) -0.0288(11)
S21 0.0403(12) 0.0686(16) 0.0279(10) -0.0125(10) 0.0030(9) -0.0267(11)
S22 0.0467(14) 0.087(2) 0.0318(12) -0.0007(12) 0.0074(10) -0.0182(13)
S23 0.0491(13) 0.0722(17) 0.0379(12) -0.0172(11) -0.0017(10) -0.0272(12)
S24 0.0370(11) 0.0623(15) 0.0295(10) -0.0078(10) 0.0021(9) -0.0250(11)
S25 0.0299(11) 0.0664(15) 0.0309(11) -0.0094(10) 0.0026(8) -0.0226(10)
S26 0.0366(12) 0.0931(19) 0.0297(11) -0.0099(11) 0.0047(9) -0.0372(12)
S27 0.0356(11) 0.0754(17) 0.0297(11) -0.0129(10) 0.0062(9) -0.0322(11)
C20 0.028(4) 0.047(5) 0.036(4) -0.013(4) 0.008(3) -0.015(4)
C21 0.036(4) 0.044(5) 0.028(4) -0.009(4) 0.003(3) -0.014(4)
C22 0.040(5) 0.046(5) 0.026(4) -0.006(4) 0.005(3) -0.008(4)
C23 0.042(5) 0.042(5) 0.029(4) -0.008(4) 0.002(4) -0.015(4)
C24 0.081(7) 0.076(7) 0.032(5) -0.019(5) 0.007(5) -0.016(6)
C25 0.061(6) 0.060(6) 0.033(5) -0.014(4) -0.009(4) -0.020(5)
C26 0.037(4) 0.041(5) 0.030(4) -0.009(4) -0.001(3) -0.015(4)
C27 0.026(4) 0.045(5) 0.028(4) -0.009(3) 0.002(3) -0.011(4)
C28 0.066(6) 0.092(8) 0.045(5) -0.023(5) 0.004(5) -0.048(6)
C29 0.050(5) 0.063(6) 0.035(5) -0.008(4) -0.001(4) -0.030(5)
S30 0.0381(12) 0.0734(16) 0.0275(10) -0.0086(10) 0.0017(9) -0.0302(11)
S31 0.0407(12) 0.0691(16) 0.0285(11) -0.0087(10) -0.0020(9) -0.0275(11)
S32 0.0751(18) 0.102(2) 0.0255(11) -0.0067(12) 0.0059(11) -0.0496(16)
S33 0.0459(13) 0.0868(19) 0.0422(13) -0.0294(13) -0.0113(10) -0.0179(13)
S34 0.0351(11) 0.0718(16) 0.0252(10) -0.0107(10) 0.0024(8) -0.0251(11)
S35 0.0365(11) 0.0652(15) 0.0279(10) -0.0066(10) -0.0002(9) -0.0234(11)
S36 0.0432(13) 0.114(2) 0.0275(11) -0.0206(13) -0.0015(10) -0.0320(14)
S37 0.0566(15) 0.0893(19) 0.0278(11) -0.0107(11) 0.0107(10) -0.0381(14)
C30 0.029(4) 0.045(5) 0.025(4) -0.009(3) -0.002(3) -0.011(4)
C31 0.030(4) 0.051(5) 0.027(4) -0.014(4) -0.003(3) -0.015(4)
C32 0.041(5) 0.050(5) 0.023(4) -0.010(4) 0.003(3) -0.015(4)
C33 0.028(4) 0.036(5) 0.025(4) -0.010(3) -0.004(3) -0.006(3)
C34 0.056(7) 0.178(13) 0.036(6) -0.049(7) 0.003(5) -0.010(8)
C35 0.194(16) 0.210(16) 0.022(5) 0.024(7) -0.028(7) -0.163(14)
C36 0.032(4) 0.044(5) 0.026(4) -0.007(3) -0.004(3) -0.003(4)
C37 0.032(4) 0.050(5) 0.020(4) -0.011(3) 0.002(3) -0.008(4)
C38 0.079(7) 0.085(8) 0.036(5) -0.020(5) 0.002(5) -0.038(6)
C39 0.067(6) 0.068(7) 0.037(5) -0.028(5) 0.019(4) -0.032(5)
S40 0.0364(11) 0.0585(14) 0.0248(10) -0.0038(9) -0.0011(8) -0.0249(10)
S41 0.0335(11) 0.0536(14) 0.0316(10) -0.0118(9) 0.0023(8) -0.0198(10)
S42 0.0465(13) 0.0647(16) 0.0280(11) -0.0011(10) -0.0043(9) -0.0274(12)
S43 0.0304(11) 0.0677(16) 0.0422(12) -0.0159(11) -0.0060(9) -0.0149(11)
S44 0.0412(12) 0.0665(16) 0.0340(11) -0.0114(11) -0.0010(9) -0.0293(11)
S45 0.0431(12) 0.0697(16) 0.0268(10) -0.0124(10) 0.0042(9) -0.0334(11)
S46 0.0491(14) 0.0783(18) 0.0469(14) -0.0190(12) -0.0119(11) -0.0276(13)
S47 0.0527(14) 0.0709(17) 0.0283(11) -0.0158(11) 0.0041(10) -0.0227(12)
C40 0.030(4) 0.044(5) 0.028(4) -0.014(3) 0.004(3) -0.013(4)
C41 0.033(4) 0.043(5) 0.030(4) -0.015(4) 0.005(3) -0.018(4)
C42 0.034(4) 0.037(5) 0.025(4) -0.006(3) -0.010(3) -0.006(4)
C43 0.025(4) 0.034(4) 0.028(4) -0.015(3) -0.001(3) 0.000(3)
C44 0.066(7) 0.102(9) 0.028(5) -0.011(5) -0.004(4) -0.033(6)
C45 0.066(7) 0.074(7) 0.039(5) 0.002(5) -0.023(5) -0.019(6)
C46 0.040(5) 0.033(5) 0.032(4) -0.005(3) -0.010(3) -0.010(4)
C47 0.045(5) 0.037(5) 0.022(4) -0.009(3) 0.002(3) -0.007(4)
C48 0.056(6) 0.100(9) 0.041(5) -0.014(5) -0.017(5) -0.022(6)
C49 0.083(8) 0.105(9) 0.032(5) -0.030(5) 0.001(5) -0.041(7)

loop_
_atom_type_symbol
_atom_type_description
_atom_type_scat_dispersion_real
_atom_type_scat_dispersion_imag
_atom_type_scat_source
C C 0.0033 0.0016 'International Tables Vol C Tables 4.2.6.8 and 6.1.1.4'
H H 0.0000 0.0000 'International Tables Vol C Tables 4.2.6.8 and 6.1.1.4'
S S 0.1246 0.1234 'International Tables Vol C Tables 4.2.6.8 and 6.1.1.4'
Cl Cl 0.1484 0.1585 'International Tables Vol C Tables 4.2.6.8 and 6.1.1.4'
Mo Mo -1.6832 0.6857 'International Tables Vol C Tables 4.2.6.8 and 6.1.1.4'
N N 0.0061 0.0033 'International Tables Vol C Tables 4.2.6.8 and 6.1.1.4'

loop_
_geom_angle_atom_site_label_1
_geom_angle_atom_site_label_2
_geom_angle_atom_site_label_3
_geom_angle
_geom_angle_site_symmetry_1
_geom_angle_site_symmetry_3
_geom_angle_publ_flag
S1 Mo1 S4 108.44(7) . . ?
S1 Mo1 S2 108.60(6) . . ?
S4 Mo1 S2 84.11(7) . . ?
S1 Mo1 S5 85.34(7) . . ?
S4 Mo1 S5 49.48(7) . . ?
S2 Mo1 S5 133.29(7) . . ?
S1 Mo1 Cl2 82.55(6) . . ?
S4 Mo1 Cl2 133.61(6) . . ?
S2 Mo1 Cl2 136.30(6) . . ?
S5 Mo1 Cl2 88.60(6) . . ?
S1 Mo1 S3 85.52(7) . . ?
S4 Mo1 S3 133.08(7) . . ?
S2 Mo1 S3 49.28(6) . . ?
S5 Mo1 S3 170.74(7) . . ?
Cl2 Mo1 S3 91.68(6) . . ?
S1 Mo1 Cl1 164.01(7) . . ?
S4 Mo1 Cl1 84.01(7) . . ?
S2 Mo1 Cl1 82.07(6) . . ?
S5 Mo1 Cl1 95.98(7) . . ?
Cl2 Mo1 Cl1 81.55(7) . . ?
S3 Mo1 Cl1 93.21(6) . . ?
S1 Mo1 Mo3 54.41(5) . . ?
S4 Mo1 Mo3 95.45(5) . . ?
S2 Mo1 Mo3 54.55(5) . . ?
S5 Mo1 Mo3 116.70(5) . . ?
Cl2 Mo1 Mo3 124.66(5) . . ?
S3 Mo1 Mo3 56.05(5) . . ?
Cl1 Mo1 Mo3 136.28(5) . . ?
S1 Mo1 Mo2 54.07(5) . . ?
S4 Mo1 Mo2 54.76(5) . . ?
S2 Mo1 Mo2 95.35(5) . . ?
S5 Mo1 Mo2 56.51(5) . . ?
Cl2 Mo1 Mo2 122.94(5) . . ?
S3 Mo1 Mo2 116.24(5) . . ?
Cl1 Mo1 Mo2 138.65(5) . . ?
Mo3 Mo1 Mo2 60.27(2) . . ?
S1 Mo2 S4 108.55(7) . . ?
S1 Mo2 S6 108.58(7) . . ?
S4 Mo2 S6 84.35(7) . . ?
S1 Mo2 Cl3 82.79(7) . . ?
S4 Mo2 Cl3 136.20(8) . . ?
S6 Mo2 Cl3 133.29(8) . . ?
S1 Mo2 S5 85.11(7) . . ?
S4 Mo2 S5 49.30(7) . . ?
S6 Mo2 S5 133.29(7) . . ?
Cl3 Mo2 S5 91.79(8) . . ?
S1 Mo2 S7 84.87(7) . . ?
S4 Mo2 S7 133.04(7) . . ?
S6 Mo2 S7 49.12(7) . . ?
Cl3 Mo2 S7 89.06(8) . . ?
S5 Mo2 S7 169.75(7) . . ?
S1 Mo2 Cl4 163.48(7) . . ?
S4 Mo2 Cl4 81.28(7) . . ?
S6 Mo2 Cl4 85.16(7) . . ?
Cl3 Mo2 Cl4 81.04(8) . . ?
S5 Mo2 Cl4 92.05(7) . . ?
S7 Mo2 Cl4 98.16(8) . . ?
S1 Mo2 Mo1 54.22(5) . . ?
S4 Mo2 Mo1 54.73(5) . . ?
S6 Mo2 Mo1 95.51(5) . . ?
Cl3 Mo2 Mo1 124.93(6) . . ?
S5 Mo2 Mo1 56.01(5) . . ?
S7 Mo2 Mo1 115.66(5) . . ?
Cl4 Mo2 Mo1 135.54(6) . . ?
S1 Mo2 Mo3 54.22(5) . . ?
S4 Mo2 Mo3 95.06(5) . . ?
S6 Mo2 Mo3 54.82(5) . . ?
Cl3 Mo2 Mo3 123.42(7) . . ?
S5 Mo2 Mo3 115.69(5) . . ?
S7 Mo2 Mo3 56.00(5) . . ?
Cl4 Mo2 Mo3 139.93(6) . . ?
Mo1 Mo2 Mo3 59.76(2) . . ?
S1 Mo3 S2 109.02(7) . . ?
S1 Mo3 S6 108.02(7) . . ?
S2 Mo3 S6 84.46(7) . . ?
S1 Mo3 Cl6 82.99(7) . . ?
S2 Mo3 Cl6 132.03(7) . . ?
S6 Mo3 Cl6 137.27(7) . . ?
S1 Mo3 S3 85.67(7) . . ?
S2 Mo3 S3 49.59(7) . . ?
S6 Mo3 S3 133.68(7) . . ?
Cl6 Mo3 S3 87.19(7) . . ?
S1 Mo3 S7 85.03(7) . . ?
S2 Mo3 S7 133.43(7) . . ?
S6 Mo3 S7 49.24(7) . . ?
Cl6 Mo3 S7 92.78(7) . . ?
S3 Mo3 S7 170.63(7) . . ?
S1 Mo3 Cl5 164.50(7) . . ?
S2 Mo3 Cl5 82.14(7) . . ?
S6 Mo3 Cl5 83.23(7) . . ?
Cl6 Mo3 Cl5 81.52(7) . . ?
S3 Mo3 Cl5 94.20(7) . . ?
S7 Mo3 Cl5 95.06(7) . . ?
S1 Mo3 Mo1 54.23(5) . . ?
S2 Mo3 Mo1 55.14(5) . . ?
S6 Mo3 Mo1 95.50(5) . . ?
Cl6 Mo3 Mo1 122.28(6) . . ?
S3 Mo3 Mo1 56.45(4) . . ?
S7 Mo3 Mo1 116.43(5) . . ?
Cl5 Mo3 Mo1 137.07(5) . . ?
S1 Mo3 Mo2 53.90(5) . . ?
S2 Mo3 Mo2 95.54(5) . . ?
S6 Mo3 Mo2 54.58(5) . . ?
Cl6 Mo3 Mo2 125.82(5) . . ?
S3 Mo3 Mo2 116.33(5) . . ?
S7 Mo3 Mo2 56.57(5) . . ?
Cl5 Mo3 Mo2 137.67(5) . . ?
Mo1 Mo3 Mo2 59.97(2) . . ?
Mo2 S1 Mo1 71.71(6) . . ?
Mo2 S1 Mo3 71.87(6) . . ?
Mo1 S1 Mo3 71.37(5) . . ?
S3 S2 Mo3 67.50(8) . . ?
S3 S2 Mo1 67.50(7) . . ?
Mo3 S2 Mo1 70.31(5) . . ?
S2 S3 Mo3 62.91(7) . . ?
S2 S3 Mo1 63.22(7) . . ?
Mo3 S3 Mo1 67.50(5) . . ?
S5 S4 Mo1 67.48(8) . . ?
S5 S4 Mo2 67.91(8) . . ?
Mo1 S4 Mo2 70.51(6) . . ?
S4 S5 Mo1 63.04(7) . . ?
S4 S5 Mo2 62.79(7) . . ?
Mo1 S5 Mo2 67.49(5) . . ?
S7 S6 Mo2 68.26(8) . . ?
S7 S6 Mo3 67.60(8) . . ?
Mo2 S6 Mo3 70.61(6) . . ?
S6 S7 Mo3 63.16(7) . . ?
S6 S7 Mo2 62.62(8) . . ?
Mo3 S7 Mo2 67.43(5) . . ?
C11 S10 C12 95.3(4) . . ?
C11 S11 C13 95.6(4) . . ?
C14 S12 C12 99.7(5) . . ?
C13 S13 C15 101.7(5) . . ?
C16 S14 C10 95.3(4) . . ?
C10 S15 C17 96.1(3) . . ?
C16 S16 C18 101.6(4) . . ?
C17 S17 C19 101.0(4) . . ?
C11 C10 S15 122.8(6) . . ?
C11 C10 S14 122.7(6) . . ?
S15 C10 S14 114.4(4) . . ?
C10 C11 S10 122.6(6) . . ?
C10 C11 S11 122.1(6) . . ?
S10 C11 S11 115.2(4) . . ?
C13 C12 S10 117.0(6) . . ?
C13 C12 S12 128.6(6) . . ?
S10 C12 S12 114.4(4) . . ?
C12 C13 S13 128.6(6) . . ?
C12 C13 S11 116.9(5) . . ?
S13 C13 S11 114.5(4) . . ?
C15 C14 S12 129.6(9) . . ?
C14 C15 S13 128.4(9) . . ?
C17 C16 S14 117.9(5) . . ?
C17 C16 S16 127.7(5) . . ?
S14 C16 S16 114.4(4) . . ?
C16 C17 S15 116.2(5) . . ?
C16 C17 S17 129.4(6) . . ?
S15 C17 S17 114.4(4) . . ?
C19 C18 S16 114.8(6) . . ?
C18 C19 S17 114.9(6) . . ?
C21 S20 C22 95.4(4) . . ?
C21 S21 C23 94.4(4) . . ?
C22 S22 C24 102.9(4) . . ?
C23 S23 C25 100.7(4) . . ?
C26 S24 C20 95.3(4) . . ?
C20 S25 C27 96.0(4) . . ?
C26 S26 C28 100.5(4) . . ?
C27 S27 C29 101.3(4) . . ?
C21 C20 S25 122.8(6) . . ?
C21 C20 S24 122.7(6) . . ?
S25 C20 S24 114.5(4) . . ?
C20 C21 S20 123.1(6) . . ?
C20 C21 S21 121.9(6) . . ?
S20 C21 S21 115.0(4) . . ?
C23 C22 S20 116.5(6) . . ?
C23 C22 S22 128.8(6) . . ?
S20 C22 S22 114.6(5) . . ?
C22 C23 S21 118.4(6) . . ?
C22 C23 S23 127.8(6) . . ?
S21 C23 S23 113.8(4) . . ?
C25 C24 S22 114.5(6) . . ?
C24 C25 S23 114.7(6) . . ?
C27 C26 S24 117.6(6) . . ?
C27 C26 S26 127.6(6) . . ?
S24 C26 S26 114.8(4) . . ?
C26 C27 S27 129.3(6) . . ?
C26 C27 S25 116.3(6) . . ?
S27 C27 S25 114.3(4) . . ?
C29 C28 S26 116.4(6) . . ?
C28 C29 S27 115.6(6) . . ?
C31 S30 C32 95.0(4) . . ?
C31 S31 C33 95.6(4) . . ?
C32 S32 C34 101.4(5) . . ?
C35 S33 C33 102.9(5) . . ?
C30 S34 C36 95.9(4) . . ?
C30 S35 C37 96.3(4) . . ?
C36 S36 C38 102.3(4) . . ?
C37 S37 C39 99.0(4) . . ?
C31 C30 S35 121.9(6) . . ?
C31 C30 S34 123.4(6) . . ?
S35 C30 S34 114.7(4) . . ?
C30 C31 S30 123.1(6) . . ?
C30 C31 S31 121.4(6) . . ?
S30 C31 S31 115.5(4) . . ?
C33 C32 S32 129.0(6) . . ?
C33 C32 S30 116.7(5) . . ?
S32 C32 S30 114.3(5) . . ?
C32 C33 S31 117.0(5) . . ?
C32 C33 S33 127.7(6) . . ?
S31 C33 S33 115.2(4) . . ?
C35 C34 S32 123.5(8) . . ?
C34 C35 S33 127.6(9) . . ?
C37 C36 S36 128.7(6) . . ?
C37 C36 S34 116.2(5) . . ?
S36 C36 S34 115.1(5) . . ?
C36 C37 S35 117.0(5) . . ?
C36 C37 S37 127.5(6) . . ?
S35 C37 S37 115.5(4) . . ?
C39 C38 S36 118.3(6) . . ?
C38 C39 S37 113.5(6) . . ?
C41 S40 C42 96.1(4) . . ?
C43 S41 C41 95.5(3) . . ?
C42 S42 C44 99.7(4) . . ?
C43 S43 C45 101.0(4) . . ?
C40 S44 C46 95.5(4) . . ?
C40 S45 C47 95.2(4) . . ?
C46 S46 C48 100.6(4) . . ?
C47 S47 C49 101.6(4) . . ?
C41 C40 S44 122.4(6) . . ?
C41 C40 S45 122.3(6) . . ?
S44 C40 S45 115.2(4) . . ?
C40 C41 S41 123.5(6) . . ?
C40 C41 S40 122.1(6) . . ?
S41 C41 S40 114.3(4) . . ?
C43 C42 S40 115.4(5) . . ?
C43 C42 S42 128.5(5) . . ?
S40 C42 S42 116.1(4) . . ?
C42 C43 S41 118.1(5) . . ?
C42 C43 S43 128.4(6) . . ?
S41 C43 S43 113.4(4) . . ?
C45 C44 S42 114.9(7) . . ?
C44 C45 S43 116.4(7) . . ?
C47 C46 S44 117.1(6) . . ?
C47 C46 S46 127.7(6) . . ?
S44 C46 S46 115.2(5) . . ?
C46 C47 S47 129.6(6) . . ?
C46 C47 S45 116.7(6) . . ?
S47 C47 S45 113.7(5) . . ?
C49 C48 S46 116.5(7) . . ?
C48 C49 S47 116.7(7) . . ?
N100 C101 C100 169.5(15) . . ?

loop_
_geom_bond_atom_site_label_1
_geom_bond_atom_site_label_2
_geom_bond_distance
_geom_bond_site_symmetry_2
_geom_bond_publ_flag
Mo1 S1 2.3547(19) . ?
Mo1 S4 2.3868(19) . ?
Mo1 S2 2.3970(19) . ?
Mo1 S5 2.4736(18) . ?
Mo1 Cl2 2.4801(19) . ?
Mo1 S3 2.4807(18) . ?
Mo1 Cl1 2.4962(19) . ?
Mo1 Mo3 2.7501(8) . ?
Mo1 Mo2 2.7560(8) . ?
Mo2 S1 2.350(2) . ?
Mo2 S4 2.388(2) . ?
Mo2 S6 2.3883(19) . ?
Mo2 Cl3 2.456(2) . ?
Mo2 S5 2.488(2) . ?
Mo2 S7 2.498(2) . ?
Mo2 Cl4 2.507(2) . ?
Mo2 Mo3 2.7645(8) . ?
Mo3 S1 2.3600(19) . ?
Mo3 S2 2.3795(19) . ?
Mo3 S6 2.395(2) . ?
Mo3 Cl6 2.4573(19) . ?
Mo3 S3 2.4691(19) . ?
Mo3 S7 2.482(2) . ?
Mo3 Cl5 2.5115(19) . ?
S2 S3 2.035(3) . ?
S4 S5 2.036(3) . ?
S6 S7 2.034(3) . ?
S10 C11 1.727(7) . ?
S10 C12 1.747(7) . ?
S11 C11 1.729(7) . ?
S11 C13 1.740(7) . ?
S12 C14 1.745(11) . ?
S12 C12 1.754(7) . ?
S13 C13 1.729(8) . ?
S13 C15 1.730(10) . ?
S14 C16 1.729(7) . ?
S14 C10 1.740(7) . ?
S15 C10 1.726(7) . ?
S15 C17 1.739(7) . ?
S16 C16 1.755(7) . ?
S16 C18 1.778(8) . ?
S17 C17 1.742(7) . ?
S17 C19 1.805(8) . ?
C10 C11 1.364(9) . ?
C12 C13 1.338(10) . ?
C14 C15 1.277(14) . ?
C16 C17 1.337(10) . ?
C18 C19 1.501(11) . ?
S20 C21 1.737(8) . ?
S20 C22 1.745(8) . ?
S21 C21 1.743(8) . ?
S21 C23 1.745(7) . ?
S22 C22 1.745(7) . ?
S22 C24 1.821(10) . ?
S23 C23 1.766(8) . ?
S23 C25 1.788(8) . ?
S24 C26 1.748(7) . ?
S24 C20 1.749(8) . ?
S25 C20 1.738(7) . ?
S25 C27 1.750(7) . ?
S26 C26 1.749(8) . ?
S26 C28 1.801(9) . ?
S27 C27 1.738(7) . ?
S27 C29 1.795(8) . ?
C20 C21 1.368(10) . ?
C22 C23 1.328(10) . ?
C24 C25 1.495(11) . ?
C26 C27 1.348(10) . ?
C28 C29 1.440(11) . ?
S30 C31 1.723(8) . ?
S30 C32 1.748(8) . ?
S31 C31 1.726(7) . ?
S31 C33 1.726(7) . ?
S32 C32 1.728(8) . ?
S32 C34 1.773(11) . ?
S33 C35 1.712(10) . ?
S33 C33 1.733(7) . ?
S34 C30 1.731(7) . ?
S34 C36 1.743(7) . ?
S35 C30 1.721(7) . ?
S35 C37 1.729(7) . ?
S36 C36 1.741(8) . ?
S36 C38 1.783(9) . ?
S37 C37 1.733(7) . ?
S37 C39 1.790(8) . ?
C30 C31 1.374(9) . ?
C32 C33 1.349(10) . ?
C34 C35 1.354(14) . ?
C36 C37 1.351(10) . ?
C38 C39 1.481(12) . ?
S40 C41 1.736(7) . ?
S40 C42 1.742(7) . ?
S41 C43 1.729(7) . ?
S41 C41 1.733(7) . ?
S42 C42 1.744(7) . ?
S42 C44 1.808(9) . ?
S43 C43 1.753(7) . ?
S43 C45 1.787(9) . ?
S44 C40 1.725(7) . ?
S44 C46 1.738(8) . ?
S45 C40 1.729(7) . ?
S45 C47 1.748(7) . ?
S46 C46 1.745(8) . ?
S46 C48 1.775(9) . ?
S47 C47 1.747(7) . ?
S47 C49 1.769(9) . ?
C40 C41 1.357(9) . ?
C42 C43 1.351(10) . ?
C44 C45 1.447(12) . ?
C46 C47 1.341(10) . ?
C48 C49 1.485(12) . ?
C100 C101 1.456(16) . ?
C101 N100 1.115(14) . ?
